data_1001437
loop_
_publ_author_name
'Archaimbault, F'
'Choisnet, J'
'Hervieu, M'
'Raveau, B'

_publ_section_title
;
De Nouveaux Ferrites de Calcium Substitues, Isotypes De Ca Fe~2~ O~4~:
Les Oxydes Ca~1-x~ Li~x~ (Fe~2-x~ Sn~ ~x) O~4~ (0 < x <=0.60)
;
_journal_coden_ASTM ANCPAC
_journal_name_full 'Annales de Chimie (Paris) (Vol=Year)'
_journal_page_first 23
_journal_page_last 32
_journal_volume 12
_journal_year 1987
_chemical_formula_structural '(Ca.5 Li.5) (Fe1.5 Sn.5) O4'
_chemical_formula_sum 'Ca0.5 Fe1.5 Li0.5 O4 Sn0.5'
_chemical_name_systematic
;
Hemicalcium hemilithium hemiiron(III) hemitin(IV) oxide
;
_space_group_IT_number 62
_symmetry_cell_setting orthorhombic
_symmetry_Int_Tables_number 62
_symmetry_space_group_name_Hall '-P 2c 2n'
_symmetry_space_group_name_H-M 'P n a m'
_cell_angle_alpha 90
_cell_angle_beta 90
_cell_angle_gamma 90
_cell_formula_units_Z 4
_cell_length_a 9.285(3)
_cell_length_b 10.869(5)
_cell_length_c 3.020(1)
_cell_volume 304.8
_refine_ls_R_factor_all 0.074
_cod_original_formula_sum 'Ca.5 Fe1.5 Li.5 O4 Sn.5'
_cod_database_code 1001437

loop_
_symmetry_equiv_pos_as_xyz
x,y,z
1/2+x,1/2-y,1/2-z
-x,-y,1/2+z
1/2-x,1/2+y,-z
-x,-y,-z
1/2-x,1/2+y,1/2+z
x,y,1/2-z
1/2+x,1/2-y,z

loop_
_atom_site_label
_atom_site_type_symbol
_atom_site_symmetry_multiplicity
_atom_site_Wyckoff_symbol
_atom_site_fract_x
_atom_site_fract_y
_atom_site_fract_z
_atom_site_occupancy
_atom_site_attached_hydrogens
_atom_site_calc_flag
Ca1 Ca2+ 4 c 0.774(2) 0.667(2) 0.25 0.5 0 d
Li1 Li1+ 4 c 0.774(2) 0.667(2) 0.25 0.5 0 d
Fe1 Fe3+ 4 c 0.4363(7) 0.6085(6) 0.25 0.75 0 d
Sn1 Sn4+ 4 c 0.4363(7) 0.6085(6) 0.25 0.25 0 d
Fe2 Fe3+ 4 c 0.4105(8) 0.1051(6) 0.25 0.75 0 d
Sn2 Sn4+ 4 c 0.4105(8) 0.1051(6) 0.25 0.25 0 d
O1 O2- 4 c 0.214(2) 0.167(2) 0.25 1. 0 d
O2 O2- 4 c 0.129(2) 0.458(2) 0.25 1. 0 d
O3 O2- 4 c 0.514(3) 0.785(2) 0.25 1. 0 d
O4 O2- 4 c 0.419(2) 0.425(2) 0.25 1. 0 d

loop_
_atom_type_symbol
_atom_type_oxidation_number
Ca2+ 2.000
Li1+ 1.000
Fe3+ 3.000
Sn4+ 4.000
O2- -2.000
